data_7117121
loop_
_publ_author_name
'Rafal Orlowski'
'Olena Vakuliuk'
'Maria Pia Gullo'
'Oksana Danylyuk'
'Barbara Ventura'
'Beata Koszarna'
'Anna Tarnowska'
'Nina Jaworska'
'Andrea Barbieri'
'Daniel T. Gryko'

_publ_section_title
;
 Self-assembling corroles
;
_journal_name_full Chem.Commun.
_journal_page_first 8284
_journal_paper_doi 10.1039/C5cc01306B
_journal_volume 51
_journal_year 2015
_chemical_formula_sum 'C46 H25 Cl3 F10 N6 O2'
_chemical_formula_weight 990.07
_chemical_name_systematic
;
 ?
;
_space_group_crystal_system tetragonal
_space_group_IT_number 76
_space_group_name_Hall 'P 4w'
_space_group_name_H-M_alt 'P 41'
_symmetry_space_group_name_Hall 'P 4w'
_symmetry_space_group_name_H-M 'P 41'
_atom_sites_solution_hydrogens mixed
_audit_creation_method SHELXL-2013
_audit_update_record
;
2015-02-11 deposited with the CCDC.
2015-04-06 downloaded from the CCDC.
;
_cell_angle_alpha 90
_cell_angle_beta 90
_cell_angle_gamma 90
_cell_formula_units_Z 4
_cell_length_a 13.6200(3)
_cell_length_b 13.6200(3)
_cell_length_c 22.0245(7)
_cell_measurement_reflns_used 3717
_cell_measurement_temperature 100(2)
_cell_measurement_theta_max 71.94
_cell_measurement_theta_min 3.24
_cell_volume 4085.64(18)
_computing_cell_refinement
;
CrysAlisPro, Agilent Technologies,
Version 1.171.34.49 (release 20-01-2011 CrysAlis171 .NET)
(compiled Jan 20 2011,15:58:25)
;
_computing_data_collection
;
CrysAlisPro, Agilent Technologies,
Version 1.171.34.49 (release 20-01-2011 CrysAlis171 .NET)
(compiled Jan 20 2011,15:58:25)
;
_computing_data_reduction
;
CrysAlisPro, Agilent Technologies,
Version 1.171.34.49 (release 20-01-2011 CrysAlis171 .NET)
(compiled Jan 20 2011,15:58:25)
;
_computing_structure_refinement 'SHELXL-2013 (Sheldrick, 2013)'
_diffrn_ambient_temperature 100(2)
_diffrn_detector_area_resol_mean 16.29
_diffrn_measured_fraction_theta_full 0.999
_diffrn_measured_fraction_theta_max 0.984
_diffrn_measurement_device_type 'SuperNova, Dual, Cu at zero, Eos'
_diffrn_radiation_type CuK\a
_diffrn_radiation_wavelength 1.54184
_diffrn_reflns_av_R_equivalents 0.0406
_diffrn_reflns_av_unetI/netI 0.0593
_diffrn_reflns_Laue_measured_fraction_full 0.999
_diffrn_reflns_Laue_measured_fraction_max 0.984
_diffrn_reflns_limit_h_max 16
_diffrn_reflns_limit_h_min -16
_diffrn_reflns_limit_k_max 13
_diffrn_reflns_limit_k_min -14
_diffrn_reflns_limit_l_max 26
_diffrn_reflns_limit_l_min -12
_diffrn_reflns_number 8246
_diffrn_reflns_point_group_measured_fraction_full 0.999
_diffrn_reflns_point_group_measured_fraction_max 0.984
_diffrn_reflns_theta_full 67.684
_diffrn_reflns_theta_max 72.095
_diffrn_reflns_theta_min 3.245
_diffrn_source 'SuperNova (Cu) X-ray Source'
_exptl_absorpt_coefficient_mu 2.888
_exptl_absorpt_correction_T_max 1.00
_exptl_absorpt_correction_T_min 0.39
_exptl_absorpt_correction_type multi-scan
_exptl_absorpt_process_details
;
CrysAlisPro, Agilent Technologies,
Version 1.171.34.49 (release 20-01-2011 CrysAlis171 .NET)
(compiled Jan 20 2011,15:58:25)
Empirical absorption correction using spherical harmonics,
 implemented in SCALE3 ABSPACK scaling algorithm.
;
_exptl_crystal_colour 'dark purple'
_exptl_crystal_density_diffrn 1.610
_exptl_crystal_description prism
_exptl_crystal_F_000 2000
_refine_diff_density_max 0.372
_refine_diff_density_min -0.415
_refine_diff_density_rms 0.079
_refine_ls_abs_structure_details
;
 Refined as an inversion twin.
;
_refine_ls_extinction_coef .
_refine_ls_extinction_method none
_refine_ls_goodness_of_fit_ref 0.868
_refine_ls_hydrogen_treatment mixed
_refine_ls_matrix_type full
_refine_ls_number_parameters 614
_refine_ls_number_reflns 4913
_refine_ls_number_restraints 4
_refine_ls_restrained_S_all 0.867
_refine_ls_R_factor_all 0.0563
_refine_ls_R_factor_gt 0.0514
_refine_ls_shift/su_max 0.000
_refine_ls_shift/su_mean 0.000
_refine_ls_structure_factor_coef Fsqd
_refine_ls_weighting_details 'w=1/[\s^2^(Fo^2^)+(0.1232P)^2^] where P=(Fo^2^+2Fc^2^)/3'
_refine_ls_weighting_scheme calc
_refine_ls_wR_factor_gt 0.1319
_refine_ls_wR_factor_ref 0.1372
_reflns_Friedel_coverage 0.947
_reflns_Friedel_fraction_full 1.000
_reflns_Friedel_fraction_max 0.984
_reflns_number_gt 4476
_reflns_number_total 4913
_reflns_threshold_expression 'I > 2\s(I)'
_cod_data_source_file c5cc01306b3.cif
_cod_data_source_block ro34_olen
_cod_original_cell_volume 4085.6(2)
_cod_database_code 7117121
_shelx_space_group_comment
;
The symmetry employed for this shelxl refinement is uniquely defined
by the following loop, which should always be used as a source of
symmetry information in preference to the above space-group names.
They are only intended as comments.
;
_shelxl_version_number 2013-3

loop_
_space_group_symop_operation_xyz
'x, y, z'
'-x, -y, z+1/2'
'-y, x, z+1/4'
'y, -x, z+3/4'

loop_
_atom_site_label
_atom_site_type_symbol
_atom_site_fract_x
_atom_site_fract_y
_atom_site_fract_z
_atom_site_U_iso_or_equiv
_atom_site_adp_type
_atom_site_occupancy
_atom_site_site_symmetry_order
_atom_site_calc_flag
_atom_site_refinement_flags_posn
_atom_site_refinement_flags_adp
_atom_site_refinement_flags_occupancy
_atom_site_disorder_assembly
_atom_site_disorder_group
Cl1 Cl 0.10639(10) 0.49967(11) 0.34075(9) 0.0348(3) Uani 1 1 d . . . . .
Cl2 Cl 0.30859(13) 0.44863(13) 0.36612(10) 0.0497(5) Uani 1 1 d . . . . .
Cl3 Cl 0.25139(11) 0.50570(12) 0.24530(9) 0.0404(4) Uani 1 1 d . . . . .
C2X C 0.2292(4) 0.5236(4) 0.3227(3) 0.0303(13) Uani 1 1 d . . . . .
H2X H 0.2435 0.5938 0.3327 0.036 Uiso 1 1 calc R U . . .
F6 F 0.2510(2) 0.5798(2) 0.05899(15) 0.0232(6) Uani 1 1 d . . . . .
F5 F -0.2891(2) 1.0854(2) 0.17535(15) 0.0262(7) Uani 1 1 d . . . . .
F2 F -0.3007(2) 0.9774(2) 0.41138(15) 0.0264(7) Uani 1 1 d . . . . .
F1 F -0.1959(2) 0.8685(2) 0.33257(15) 0.0225(6) Uani 1 1 d . . . . .
F8 F 0.4589(2) 0.5449(2) -0.10911(17) 0.0274(7) Uani 1 1 d . . . . .
F4 F -0.3989(2) 1.1868(2) 0.25232(17) 0.0307(7) Uani 1 1 d . . . . .
F10 F 0.1843(2) 0.7499(2) -0.12333(15) 0.0263(7) Uani 1 1 d . . . . .
F9 F 0.3411(2) 0.6648(2) -0.17532(15) 0.0275(7) Uani 1 1 d . . . . .
F7 F 0.4101(2) 0.4972(2) 0.00610(18) 0.0313(8) Uani 1 1 d . . . . .
F3 F -0.4059(2) 1.1337(3) 0.37271(17) 0.0328(8) Uani 1 1 d . . . . .
O2X O -0.1211(3) 0.4836(3) 0.33258(19) 0.0264(8) Uani 1 1 d . . . . .
C1X C -0.1264(3) 0.5033(4) 0.2783(3) 0.0204(10) Uani 1 1 d . . . . .
C19 C 0.1293(3) 0.7162(3) 0.0008(2) 0.0153(9) Uani 1 1 d . . . . .
N2 N -0.1528(3) 0.7706(3) 0.14248(19) 0.0149(8) Uani 1 1 d . . . . .
C60 C 0.3193(3) 0.6453(4) -0.1176(2) 0.0179(9) Uani 1 1 d . . . . .
C57 C 0.2720(3) 0.6007(3) 0.0005(2) 0.0172(9) Uani 1 1 d . . . . .
O1X O -0.1568(3) 0.4632(2) 0.17388(18) 0.0206(7) Uani 1 1 d . . . . .
N3 N -0.0367(3) 0.9260(3) 0.1417(2) 0.0163(8) Uani 1 1 d D . . . .
H1N3 H -0.057(4) 0.866(3) 0.129(3) 0.020 Uiso 1 1 d D U . . .
N4 N 0.0709(3) 0.8596(3) 0.0544(2) 0.0152(8) Uani 1 1 d D . . . .
H1N4 H 0.009(2) 0.866(4) 0.040(3) 0.018 Uiso 1 1 d D U . . .
C105 C -0.3207(3) 0.5089(4) 0.0469(3) 0.0216(10) Uani 1 1 d . . . . .
H105 H -0.3321 0.5583 0.0173 0.026 Uiso 1 1 calc R U . . .
C12 C -0.0486(3) 1.0607(3) 0.1978(2) 0.0159(9) Uani 1 1 d . . . . .
H12 H -0.0726 1.1084 0.2256 0.019 Uiso 1 1 calc R U . . .
C16 C 0.2095(3) 0.9440(3) 0.0727(2) 0.0173(10) Uani 1 1 d . . . . .
H16 H 0.2536 0.9930 0.0867 0.021 Uiso 1 1 calc R U . . .
C18 C 0.1459(3) 0.8090(3) 0.0260(2) 0.0161(9) Uani 1 1 d . . . . .
C14 C 0.0436(3) 0.9820(3) 0.1279(2) 0.0144(9) Uani 1 1 d . . . . .
C53 C -0.3529(4) 1.0822(4) 0.3330(3) 0.0217(10) Uani 1 1 d . . . . .
C52 C -0.3002(4) 1.0000(4) 0.3529(3) 0.0202(10) Uani 1 1 d . . . . .
C2 C 0.0168(3) 0.5699(3) -0.0167(3) 0.0188(10) Uani 1 1 d . . . . .
H2 H 0.0526 0.5364 -0.0474 0.023 Uiso 1 1 calc R U . . .
C51 C -0.2464(3) 0.9468(3) 0.3116(2) 0.0165(9) Uani 1 1 d . . . . .
N1X N -0.0981(3) 0.5884(3) 0.2527(2) 0.0196(9) Uani 1 1 d . . . . .
H1X H -0.1002 0.5934 0.2129 0.024 Uiso 1 1 calc R U . . .
C15 C 0.1081(3) 0.9400(3) 0.0845(3) 0.0155(9) Uani 1 1 d . . . . .
C5 C -0.1815(3) 0.6114(3) 0.0912(2) 0.0146(9) Uani 1 1 d . . . . .
C8 C -0.2920(3) 0.7713(3) 0.2030(2) 0.0162(9) Uani 1 1 d . . . . .
H8 H -0.3396 0.7915 0.2320 0.019 Uiso 1 1 calc R U . . .
C50 C -0.2399(3) 0.9718(3) 0.2505(2) 0.0147(9) Uani 1 1 d . . . . .
N1 N -0.0287(3) 0.6820(3) 0.0524(2) 0.0147(8) Uani 1 1 d D . . . .
H1N1 H -0.029(4) 0.738(3) 0.075(3) 0.018 Uiso 1 1 d D U . . .
C100 C -0.2464(3) 0.5217(3) 0.0894(3) 0.0178(9) Uani 1 1 d . . . . .
C61 C 0.2387(3) 0.6874(3) -0.0903(2) 0.0171(9) Uani 1 1 d . . . . .
N1Y N 0.1174(3) 0.8736(3) 0.2583(2) 0.0180(8) Uani 1 1 d . . . . .
C110 C 0.1580(4) 0.7422(4) 0.1906(3) 0.0239(11) Uani 1 1 d . . . . .
H110 H 0.1993 0.7171 0.1595 0.029 Uiso 1 1 calc R U . . .
C1 C 0.0444(3) 0.6596(3) 0.0110(2) 0.0160(9) Uani 1 1 d . . . . .
C108 C 0.0201(3) 0.7260(3) 0.2579(3) 0.0183(10) Uani 1 1 d . . . . .
C109 C 0.0785(4) 0.6864(4) 0.2127(3) 0.0227(11) Uani 1 1 d . . . . .
H109 H 0.0652 0.6229 0.1968 0.027 Uiso 1 1 calc R U . . .
C59 C 0.3773(3) 0.5815(3) -0.0847(3) 0.0186(10) Uani 1 1 d . . . . .
C107 C -0.0646(4) 0.6721(3) 0.2871(3) 0.0208(10) Uani 1 1 d . . . . .
H10A H -0.0442 0.6497 0.3280 0.025 Uiso 1 1 calc R U . . .
H10B H -0.1201 0.7183 0.2924 0.025 Uiso 1 1 calc R U . . .
C104 C -0.3783(4) 0.4250(4) 0.0471(3) 0.0274(12) Uani 1 1 d . . . . .
H104 H -0.4286 0.4173 0.0176 0.033 Uiso 1 1 calc R U . . .
C113 C 0.0421(3) 0.8199(4) 0.2778(3) 0.0197(10) Uani 1 1 d . . . . .
H113 H 0.0004 0.8480 0.3077 0.024 Uiso 1 1 calc R U . . .
C55 C -0.2917(3) 1.0556(4) 0.2332(2) 0.0181(9) Uani 1 1 d . . . . .
C4 C -0.1001(3) 0.6097(3) 0.0532(2) 0.0140(9) Uani 1 1 d . . . . .
C111 C 0.1749(3) 0.8336(4) 0.2149(2) 0.0199(10) Uani 1 1 d . . . . .
H111 H 0.2295 0.8703 0.2006 0.024 Uiso 1 1 calc R U . . .
C58 C 0.3523(3) 0.5584(3) -0.0258(3) 0.0203(10) Uani 1 1 d . . . . .
C11 C -0.0934(3) 0.9694(3) 0.1842(2) 0.0162(9) Uani 1 1 d . . . . .
C101 C -0.2325(3) 0.4477(4) 0.1330(2) 0.0185(9) Uani 1 1 d . . . . .
C10 C -0.1776(3) 0.9182(3) 0.2059(2) 0.0149(9) Uani 1 1 d . . . . .
C13 C 0.0368(3) 1.0682(3) 0.1634(3) 0.0176(9) Uani 1 1 d . . . . .
H13 H 0.0821 1.1213 0.1638 0.021 Uiso 1 1 calc R U . . .
C9 C -0.2044(3) 0.8249(3) 0.1851(2) 0.0154(9) Uani 1 1 d . . . . .
C6 C -0.2057(3) 0.6871(3) 0.1326(2) 0.0144(9) Uani 1 1 d . . . . .
C102 C -0.2893(4) 0.3634(4) 0.1338(3) 0.0256(11) Uani 1 1 d . . . . .
H102 H -0.2784 0.3140 0.1635 0.031 Uiso 1 1 calc R U . . .
C17 C 0.2337(3) 0.8633(3) 0.0368(2) 0.0179(9) Uani 1 1 d . . . . .
H17 H 0.2974 0.8473 0.0222 0.021 Uiso 1 1 calc R U . . .
C3 C -0.0702(3) 0.5395(3) 0.0082(3) 0.0191(10) Uani 1 1 d . . . . .
H3 H -0.1049 0.4816 -0.0025 0.023 Uiso 1 1 calc R U . . .
C7 C -0.2926(3) 0.6867(3) 0.1704(3) 0.0166(9) Uani 1 1 d . . . . .
H7 H -0.3411 0.6366 0.1720 0.020 Uiso 1 1 calc R U . . .
C106 C -0.1693(4) 0.4295(4) 0.2345(3) 0.0222(10) Uani 1 1 d . . . . .
H10C H -0.1361 0.3653 0.2397 0.027 Uiso 1 1 calc R U . . .
H10D H -0.2401 0.4204 0.2432 0.027 Uiso 1 1 calc R U . . .
C103 C -0.3630(4) 0.3522(4) 0.0901(3) 0.0263(12) Uani 1 1 d . . . . .
H103 H -0.4025 0.2948 0.0899 0.032 Uiso 1 1 calc R U . . .
C56 C 0.2125(3) 0.6677(3) -0.0306(2) 0.0152(9) Uani 1 1 d . . . . .
C54 C -0.3484(4) 1.1086(4) 0.2729(3) 0.0224(11) Uani 1 1 d . . . . .

loop_
_atom_site_aniso_label
_atom_site_aniso_U_11
_atom_site_aniso_U_22
_atom_site_aniso_U_33
_atom_site_aniso_U_23
_atom_site_aniso_U_13
_atom_site_aniso_U_12
Cl1 0.0310(6) 0.0410(7) 0.0325(8) 0.0019(6) 0.0024(6) 0.0061(5)
Cl2 0.0463(8) 0.0552(9) 0.0477(11) -0.0131(8) -0.0253(8) 0.0229(7)
Cl3 0.0396(7) 0.0447(8) 0.0369(9) -0.0015(7) 0.0074(7) 0.0169(6)
C2X 0.034(3) 0.025(2) 0.031(4) -0.006(2) -0.011(3) 0.007(2)
F6 0.0262(14) 0.0300(14) 0.0134(15) 0.0061(13) 0.0037(12) 0.0023(11)
F5 0.0374(16) 0.0310(15) 0.0101(16) -0.0005(13) -0.0030(14) 0.0101(12)
F2 0.0322(15) 0.0371(16) 0.0100(16) -0.0020(13) 0.0055(13) -0.0044(12)
F1 0.0294(14) 0.0229(13) 0.0151(15) 0.0028(12) 0.0007(13) 0.0036(11)
F8 0.0174(12) 0.0331(15) 0.032(2) -0.0088(14) 0.0081(13) 0.0033(11)
F4 0.0346(16) 0.0279(15) 0.0294(19) -0.0037(14) -0.0034(15) 0.0161(12)
F10 0.0315(15) 0.0312(15) 0.0162(16) 0.0057(13) -0.0018(13) 0.0080(12)
F9 0.0331(15) 0.0388(17) 0.0107(16) -0.0031(13) 0.0079(13) -0.0001(12)
F7 0.0244(14) 0.0337(16) 0.036(2) 0.0102(16) -0.0003(15) 0.0116(12)
F3 0.0348(16) 0.0394(17) 0.0243(19) -0.0123(16) 0.0096(15) 0.0073(13)
O2X 0.0321(19) 0.0294(17) 0.018(2) 0.0046(17) 0.0053(17) -0.0054(14)
C1X 0.022(2) 0.020(2) 0.019(3) 0.000(2) 0.002(2) 0.0031(16)
C19 0.0149(19) 0.020(2) 0.011(2) 0.0026(19) 0.0014(18) -0.0026(16)
N2 0.0192(17) 0.0168(17) 0.009(2) -0.0018(15) 0.0026(16) 0.0021(13)
C60 0.020(2) 0.025(2) 0.009(2) -0.0005(19) 0.0041(19) -0.0039(17)
C57 0.020(2) 0.021(2) 0.010(2) 0.0047(19) 0.0018(19) -0.0018(16)
O1X 0.0220(15) 0.0255(16) 0.0141(19) 0.0061(15) 0.0001(15) -0.0063(12)
N3 0.0185(17) 0.0174(17) 0.013(2) -0.0031(16) -0.0004(16) -0.0019(13)
N4 0.0149(17) 0.0184(17) 0.012(2) -0.0016(16) 0.0018(16) 0.0010(13)
C105 0.018(2) 0.027(2) 0.020(3) -0.006(2) 0.003(2) 0.0015(17)
C12 0.021(2) 0.0173(19) 0.010(2) -0.0013(18) 0.0003(18) 0.0041(16)
C16 0.015(2) 0.020(2) 0.016(3) 0.0018(18) 0.0007(18) -0.0031(15)
C18 0.018(2) 0.019(2) 0.011(2) 0.0027(19) 0.0037(18) 0.0017(16)
C14 0.017(2) 0.0160(19) 0.010(2) -0.0001(18) -0.0023(18) -0.0003(15)
C53 0.023(2) 0.028(2) 0.014(3) -0.007(2) 0.007(2) 0.0009(18)
C52 0.025(2) 0.027(2) 0.009(3) -0.004(2) 0.0052(19) -0.0071(18)
C2 0.020(2) 0.020(2) 0.017(3) -0.003(2) 0.004(2) 0.0010(16)
C51 0.0188(19) 0.019(2) 0.011(2) -0.0001(19) -0.0019(19) 0.0018(15)
N1X 0.0263(19) 0.0178(18) 0.015(2) 0.0012(17) -0.0021(18) -0.0009(14)
C15 0.018(2) 0.0158(19) 0.013(2) 0.0031(19) -0.0025(19) 0.0008(15)
C5 0.021(2) 0.0162(19) 0.007(2) -0.0026(18) 0.0009(19) 0.0012(15)
C8 0.0151(19) 0.020(2) 0.013(3) -0.0026(19) 0.0047(18) 0.0016(15)
C50 0.0165(19) 0.019(2) 0.009(2) -0.0052(18) -0.0004(18) 0.0022(15)
N1 0.0170(17) 0.0128(15) 0.014(2) -0.0012(16) 0.0044(16) -0.0002(13)
C100 0.0182(19) 0.019(2) 0.016(3) -0.006(2) 0.0030(19) 0.0026(16)
C61 0.020(2) 0.019(2) 0.011(3) -0.0006(19) 0.0015(19) -0.0022(16)
N1Y 0.0208(18) 0.0197(18) 0.014(2) 0.0014(17) -0.0035(17) 0.0002(14)
C110 0.028(2) 0.024(2) 0.020(3) -0.001(2) 0.003(2) 0.0011(18)
C1 0.0144(19) 0.022(2) 0.012(2) 0.0006(19) 0.0020(18) -0.0004(16)
C108 0.020(2) 0.019(2) 0.016(3) 0.000(2) -0.0057(19) 0.0009(17)
C109 0.029(2) 0.019(2) 0.020(3) -0.001(2) -0.004(2) 0.0004(17)
C59 0.018(2) 0.021(2) 0.017(3) -0.0041(19) 0.002(2) -0.0030(16)
C107 0.024(2) 0.020(2) 0.018(3) -0.003(2) 0.000(2) 0.0029(17)
C104 0.018(2) 0.036(3) 0.028(3) -0.018(2) 0.001(2) 0.0007(18)
C113 0.021(2) 0.022(2) 0.016(3) 0.001(2) -0.004(2) 0.0037(17)
C55 0.020(2) 0.025(2) 0.009(2) -0.003(2) -0.0010(19) 0.0028(17)
C4 0.020(2) 0.0167(18) 0.005(2) -0.0011(18) 0.0014(18) -0.0014(15)
C111 0.019(2) 0.026(2) 0.014(3) 0.003(2) -0.0014(19) 0.0008(16)
C58 0.016(2) 0.022(2) 0.023(3) 0.003(2) -0.003(2) 0.0006(16)
C11 0.0157(19) 0.018(2) 0.015(3) 0.0031(19) 0.0018(19) 0.0042(15)
C101 0.022(2) 0.021(2) 0.013(2) -0.0033(19) 0.0009(19) 0.0025(16)
C10 0.0144(18) 0.019(2) 0.011(2) 0.0006(18) 0.0035(18) 0.0012(15)
C13 0.019(2) 0.0164(19) 0.017(3) -0.0029(19) -0.0046(19) 0.0002(15)
C9 0.018(2) 0.022(2) 0.006(2) 0.0032(18) 0.0016(18) 0.0021(16)
C6 0.0143(18) 0.0171(19) 0.012(2) 0.0012(18) 0.0017(18) 0.0048(14)
C102 0.028(2) 0.022(2) 0.027(3) -0.004(2) 0.006(2) -0.0006(18)
C17 0.0142(19) 0.023(2) 0.017(3) -0.0013(19) 0.0020(19) -0.0004(15)
C3 0.020(2) 0.021(2) 0.017(3) -0.008(2) 0.001(2) 0.0018(16)
C7 0.0140(19) 0.021(2) 0.014(2) 0.0001(19) 0.0006(19) -0.0004(15)
C106 0.031(2) 0.022(2) 0.014(3) 0.003(2) 0.003(2) -0.0032(18)
C103 0.022(2) 0.023(2) 0.033(3) -0.011(2) 0.003(2) -0.0085(18)
C56 0.0160(19) 0.0181(19) 0.011(2) 0.0017(19) -0.0001(18) 0.0010(15)
C54 0.025(2) 0.024(2) 0.018(3) -0.007(2) -0.002(2) 0.0041(18)

loop_
_atom_type_symbol
_atom_type_description
_atom_type_scat_dispersion_real
_atom_type_scat_dispersion_imag
_atom_type_scat_source
C C 0.0181 0.0091 'International Tables Vol C Tables 4.2.6.8 and 6.1.1.4'
H H 0.0000 0.0000 'International Tables Vol C Tables 4.2.6.8 and 6.1.1.4'
N N 0.0311 0.0180 'International Tables Vol C Tables 4.2.6.8 and 6.1.1.4'
O O 0.0492 0.0322 'International Tables Vol C Tables 4.2.6.8 and 6.1.1.4'
F F 0.0727 0.0534 'International Tables Vol C Tables 4.2.6.8 and 6.1.1.4'
Cl Cl 0.3639 0.7018 'International Tables Vol C Tables 4.2.6.8 and 6.1.1.4'

loop_
_geom_angle_atom_site_label_1
_geom_angle_atom_site_label_2
_geom_angle_atom_site_label_3
_geom_angle
_geom_angle_site_symmetry_1
_geom_angle_site_symmetry_3
Cl3 C2X Cl1 111.1(3) . .
Cl3 C2X Cl2 109.9(3) . .
Cl1 C2X Cl2 110.7(4) . .
O2X C1X N1X 125.4(5) . .
O2X C1X C106 119.9(5) . .
N1X C1X C106 114.7(5) . .
C18 C19 C1 124.4(4) . .
C18 C19 C56 117.6(4) . .
C1 C19 C56 117.2(4) . .
C6 N2 C9 106.6(4) . .
F9 C60 C61 120.8(5) . .
F9 C60 C59 120.0(4) . .
C61 C60 C59 119.3(5) . .
F6 C57 C58 119.0(4) . .
F6 C57 C56 118.8(4) . .
C58 C57 C56 122.1(5) . .
C101 O1X C106 118.1(4) . .
C11 N3 C14 111.5(4) . .
C15 N4 C18 110.1(4) . .
C104 C105 C100 120.9(5) . .
C13 C12 C11 108.0(4) . .
C17 C16 C15 107.9(4) . .
N4 C18 C19 120.7(4) . .
N4 C18 C17 106.5(4) . .
C19 C18 C17 132.2(4) . .
N3 C14 C13 106.7(4) . .
N3 C14 C15 114.8(4) . .
C13 C14 C15 138.5(4) . .
F3 C53 C54 121.3(5) . .
F3 C53 C52 119.6(5) . .
C54 C53 C52 119.1(5) . .
F2 C52 C51 121.6(5) . .
F2 C52 C53 119.1(5) . .
C51 C52 C53 119.2(5) . .
C3 C2 C1 108.5(4) . .
F1 C51 C52 117.4(5) . .
F1 C51 C50 119.5(4) . .
C52 C51 C50 123.1(5) . .
C1X N1X C107 123.5(5) . .
N4 C15 C16 107.6(4) . .
N4 C15 C14 114.7(4) . .
C16 C15 C14 135.8(5) . .
C4 C5 C6 125.9(4) . .
C4 C5 C100 115.9(4) . .
C6 C5 C100 118.1(4) . .
C7 C8 C9 106.7(4) . .
C51 C50 C55 115.7(4) . .
C51 C50 C10 123.7(4) . .
C55 C50 C10 120.5(5) . .
C1 N1 C4 110.9(4) . .
C105 C100 C101 117.9(4) . .
C105 C100 C5 123.1(5) . .
C101 C100 C5 119.0(4) . .
F10 C61 C60 117.8(5) . .
F10 C61 C56 119.7(4) . .
C60 C61 C56 122.5(5) . .
C113 N1Y C111 117.0(4) . .
C111 C110 C109 118.9(5) . .
N1 C1 C19 125.0(4) . .
N1 C1 C2 106.5(4) . .
C19 C1 C2 128.5(5) . .
C109 C108 C113 117.6(5) . .
C109 C108 C107 123.8(4) . .
C113 C108 C107 118.6(5) . .
C108 C109 C110 118.6(5) . .
F8 C59 C58 120.0(5) . .
F8 C59 C60 120.1(5) . .
C58 C59 C60 119.8(5) . .
N1X C107 C108 113.6(5) . .
C105 C104 C103 120.4(5) . .
N1Y C113 C108 124.8(5) . .
F5 C55 C54 117.5(4) . .
F5 C55 C50 119.7(4) . .
C54 C55 C50 122.7(5) . .
N1 C4 C5 123.8(4) . .
N1 C4 C3 105.3(4) . .
C5 C4 C3 130.8(4) . .
N1Y C111 C110 122.9(5) . .
F7 C58 C57 120.6(5) . .
F7 C58 C59 119.3(4) . .
C57 C58 C59 120.0(5) . .
N3 C11 C12 106.5(4) . .
N3 C11 C10 118.6(4) . .
C12 C11 C10 134.9(5) . .
C102 C101 O1X 122.3(5) . .
C102 C101 C100 121.9(5) . .
O1X C101 C100 115.8(4) . .
C9 C10 C11 123.0(4) . .
C9 C10 C50 120.8(4) . .
C11 C10 C50 116.1(4) . .
C12 C13 C14 107.1(4) . .
N2 C9 C10 125.1(4) . .
N2 C9 C8 109.4(4) . .
C10 C9 C8 125.5(4) . .
N2 C6 C5 126.0(4) . .
N2 C6 C7 110.0(4) . .
C5 C6 C7 124.0(4) . .
C101 C102 C103 118.9(5) . .
C16 C17 C18 107.8(4) . .
C2 C3 C4 108.7(4) . .
C8 C7 C6 107.3(4) . .
O1X C106 C1X 109.7(4) . .
C104 C103 C102 120.0(5) . .
C61 C56 C57 116.2(4) . .
C61 C56 C19 123.5(4) . .
C57 C56 C19 120.3(5) . .
F4 C54 C55 119.3(5) . .
F4 C54 C53 120.5(5) . .
C55 C54 C53 120.2(5) . .

loop_
_geom_bond_atom_site_label_1
_geom_bond_atom_site_label_2
_geom_bond_distance
_geom_bond_site_symmetry_2
Cl1 C2X 1.750(6) .
Cl2 C2X 1.768(6) .
Cl3 C2X 1.748(7) .
F6 C57 1.351(6) .
F5 C55 1.337(6) .
F2 C52 1.324(7) .
F1 C51 1.350(5) .
F8 C59 1.333(6) .
F4 C54 1.346(6) .
F10 C61 1.343(6) .
F9 C60 1.333(6) .
F7 C58 1.344(6) .
F3 C53 1.333(6) .
O2X C1X 1.228(7) .
C1X N1X 1.345(7) .
C1X C106 1.511(7) .
C19 C18 1.398(7) .
C19 C1 1.408(6) .
C19 C56 1.484(6) .
N2 C6 1.365(6) .
N2 C9 1.386(6) .
C60 C61 1.377(7) .
C60 C59 1.380(7) .
C57 C58 1.366(7) .
C57 C56 1.399(7) .
O1X C101 1.386(6) .
O1X C106 1.423(7) .
N3 C11 1.350(6) .
N3 C14 1.368(6) .
N4 C15 1.376(6) .
N4 C18 1.383(6) .
C105 C104 1.386(7) .
C105 C100 1.389(8) .
C12 C13 1.392(7) .
C12 C11 1.417(6) .
C16 C17 1.393(7) .
C16 C15 1.406(6) .
C18 C17 1.427(6) .
C14 C13 1.414(7) .
C14 C15 1.419(7) .
C53 C54 1.375(8) .
C53 C52 1.401(7) .
C52 C51 1.375(7) .
C2 C3 1.369(7) .
C2 C1 1.416(6) .
C51 C50 1.390(7) .
N1X C107 1.443(6) .
C5 C4 1.389(7) .
C5 C6 1.414(7) .
C5 C100 1.509(6) .
C8 C7 1.358(7) .
C8 C9 1.454(6) .
C50 C55 1.395(6) .
C50 C10 1.489(6) .
N1 C1 1.384(6) .
N1 C4 1.385(6) .
C100 C101 1.404(7) .
C61 C56 1.387(7) .
N1Y C113 1.331(7) .
N1Y C111 1.350(7) .
C110 C111 1.374(7) .
C110 C109 1.410(7) .
C108 C109 1.384(8) .
C108 C113 1.386(7) .
C108 C107 1.512(7) .
C59 C58 1.376(8) .
C104 C103 1.387(9) .
C55 C54 1.371(7) .
C4 C3 1.437(7) .
C11 C10 1.424(6) .
C101 C102 1.384(7) .
C10 C9 1.400(7) .
C6 C7 1.447(6) .
C102 C103 1.398(9) .
